data_7038290
loop_
_publ_author_name
'Bushuev, Mark B.'
'Pishchur, Denis P.'
'Logvinenko, Vladimir A.'
'Gatilov, Yuri V.'
'Korolkov, Ilya V.'
'Shundrina, Inna K.'
'Nikolaenkova, Elena B.'
'Krivopalov, Viktor P.'

_publ_section_title
;
 A mononuclear iron(ii) complex: cooperativity, kinetics and activation
 energy of the solvent-dependent spin transition.
;
_journal_issue 1
_journal_name_full 'Dalton transactions (Cambridge, England : 2003)'
_journal_page_first 107
_journal_page_last 120
_journal_paper_doi 10.1039/c5dt03750f
_journal_volume 45
_journal_year 2015
_chemical_formula_moiety 'C30 H30 Fe N10 2+, 2(B F4 1-)'
_chemical_formula_sum 'C30 H30 B2 F8 Fe N10'
_chemical_formula_weight 760.11
_chemical_name_systematic
'bis(4-(3,5-dimethyl-1H-pyrazol-1-yl)-2-(pyridin-2-yl)-6-methylpyrimidine)-iron(ii) bis(tetrafluoroborate)'
_space_group_crystal_system orthorhombic
_space_group_IT_number 61
_space_group_name_Hall '-P 2ac 2ab'
_space_group_name_H-M_alt 'P b c a'
_symmetry_space_group_name_Hall '-P 2ac 2ab'
_symmetry_space_group_name_H-M 'P b c a'
_atom_sites_solution_hydrogens geom
_atom_sites_solution_primary direct
_atom_sites_solution_secondary difmap
_audit_creation_method SHELXL-2014/7
_audit_update_record
;
2015-10-23 deposited with the CCDC.
2015-11-11 downloaded from the CCDC.
;
_cell_angle_alpha 90
_cell_angle_beta 90
_cell_angle_gamma 90
_cell_formula_units_Z 8
_cell_length_a 12.8079(14)
_cell_length_b 19.1932(19)
_cell_length_c 27.373(3)
_cell_measurement_reflns_used 7606
_cell_measurement_temperature 296(2)
_cell_measurement_theta_max 22.15
_cell_measurement_theta_min 2.18
_cell_volume 6729.0(12)
_computing_cell_refinement 'Bruker SAINT'
_computing_data_collection 'Bruker APEX2'
_computing_data_reduction 'Bruker SAINT'
_computing_molecular_graphics 'Bruker SHELXTL'
_computing_publication_material 'Bruker SHELXTL'
_computing_structure_refinement 'SHELXL-2014/7 (Sheldrick, 2014)'
_computing_structure_solution 'SHELXS-97 (Sheldrick, 2008)'
_diffrn_ambient_temperature 296(2)
_diffrn_measured_fraction_theta_full 0.999
_diffrn_measured_fraction_theta_max 0.994
_diffrn_measurement_device_type 'Bruker APEX-II CCD'
_diffrn_measurement_method '\f and \w scans'
_diffrn_radiation_type MoK\a
_diffrn_radiation_wavelength 0.71073
_diffrn_reflns_av_R_equivalents 0.1356
_diffrn_reflns_av_unetI/netI 0.0766
_diffrn_reflns_laue_measured_fraction_full 0.999
_diffrn_reflns_laue_measured_fraction_max 0.994
_diffrn_reflns_limit_h_max 15
_diffrn_reflns_limit_h_min -14
_diffrn_reflns_limit_k_max 23
_diffrn_reflns_limit_k_min -23
_diffrn_reflns_limit_l_max 32
_diffrn_reflns_limit_l_min -32
_diffrn_reflns_number 61787
_diffrn_reflns_point_group_measured_fraction_full 0.999
_diffrn_reflns_point_group_measured_fraction_max 0.994
_diffrn_reflns_theta_full 25.242
_diffrn_reflns_theta_max 25.392
_diffrn_reflns_theta_min 1.488
_diffrn_source 'fine-focus sealed tube'
_exptl_absorpt_coefficient_mu 0.532
_exptl_absorpt_correction_T_max 0.9702
_exptl_absorpt_correction_T_min 0.6047
_exptl_absorpt_correction_type multi-scan
_exptl_absorpt_process_details SADABS-2008/1
_exptl_crystal_colour red
_exptl_crystal_density_diffrn 1.501
_exptl_crystal_description needle
_exptl_crystal_F_000 3104
_exptl_crystal_size_max 0.400
_exptl_crystal_size_mid 0.060
_exptl_crystal_size_min 0.050
_refine_diff_density_max 0.738
_refine_diff_density_min -0.512
_refine_diff_density_rms 0.079
_refine_ls_extinction_method none
_refine_ls_goodness_of_fit_ref 0.902
_refine_ls_hydrogen_treatment constr
_refine_ls_matrix_type full
_refine_ls_number_parameters 518
_refine_ls_number_reflns 6142
_refine_ls_number_restraints 136
_refine_ls_restrained_S_all 0.901
_refine_ls_R_factor_all 0.1160
_refine_ls_R_factor_gt 0.0653
_refine_ls_shift/su_max 0.008
_refine_ls_shift/su_mean 0.000
_refine_ls_structure_factor_coef Fsqd
_refine_ls_weighting_details 'w=1/[\s^2^(Fo^2^)+(0.1445P)^2^+8.1465P] where P=(Fo^2^+2Fc^2^)/3'
_refine_ls_weighting_scheme calc
_refine_ls_wR_factor_gt 0.1704
_refine_ls_wR_factor_ref 0.2179
_reflns_Friedel_coverage 0.000
_reflns_number_gt 3840
_reflns_number_total 6142
_reflns_threshold_expression 'I > 2\s(I)'
_cod_data_source_file c5dt03750f2.cif
_cod_data_source_block 1ALSop2812
_cod_original_cell_volume 6729.1(12)
_cod_database_code 7038290
_shelx_shelxl_version_number 2014/7
_shelx_space_group_comment
;
The symmetry employed for this shelxl refinement is uniquely defined
by the following loop, which should always be used as a source of
symmetry information in preference to the above space-group names.
They are only intended as comments.
;
_shelx_estimated_absorpt_t_min 0.815
_shelx_estimated_absorpt_t_max 0.974

loop_
_space_group_symop_operation_xyz
'x, y, z'
'-x+1/2, -y, z+1/2'
'-x, y+1/2, -z+1/2'
'x+1/2, -y+1/2, -z'
'-x, -y, -z'
'x-1/2, y, -z-1/2'
'x, -y-1/2, z-1/2'
'-x-1/2, y-1/2, z'

loop_
_atom_site_label
_atom_site_type_symbol
_atom_site_fract_x
_atom_site_fract_y
_atom_site_fract_z
_atom_site_U_iso_or_equiv
_atom_site_adp_type
_atom_site_occupancy
_atom_site_site_symmetry_order
_atom_site_calc_flag
_atom_site_refinement_flags_posn
_atom_site_refinement_flags_adp
_atom_site_refinement_flags_occupancy
_atom_site_disorder_assembly
_atom_site_disorder_group
Fe1 Fe 0.20988(5) 0.96151(3) 0.13240(2) 0.0347(2) Uani 1 1 d . . . . .
N1 N -0.0492(3) 1.0144(2) 0.21052(15) 0.0494(10) Uani 1 1 d . . . . .
C1 C 0.0438(3) 0.9927(2) 0.19485(16) 0.0396(10) Uani 1 1 d . . . . .
N2 N 0.0842(3) 1.00510(18) 0.15100(13) 0.0374(8) Uani 1 1 d . . . . .
C2 C 0.0273(3) 1.0409(2) 0.11879(17) 0.0384(10) Uani 1 1 d . . . . .
N3 N 0.2003(3) 0.92743(19) 0.20058(13) 0.0391(9) Uani 1 1 d . . . . .
C3 C -0.0701(4) 1.0655(3) 0.13125(18) 0.0487(12) Uani 1 1 d . . . . .
H3 H -0.1105 1.0908 0.1093 0.058 Uiso 1 1 calc R U . . .
C4 C -0.1049(4) 1.0510(3) 0.17788(19) 0.0518(13) Uani 1 1 d . . . . .
N4 N 0.0797(3) 1.04605(19) 0.07396(13) 0.0412(9) Uani 1 1 d . . . . .
C5 C -0.2097(4) 1.0773(4) 0.1946(2) 0.0773(18) Uani 1 1 d . . . . .
H5A H -0.2348 1.0485 0.2207 0.116 Uiso 1 1 calc R U . . .
H5B H -0.2581 1.0756 0.1678 0.116 Uiso 1 1 calc R U . . .
H5C H -0.2030 1.1244 0.2058 0.116 Uiso 1 1 calc R U . . .
N5 N 0.1739(3) 1.01031(18) 0.07085(13) 0.0392(9) Uani 1 1 d . . . . .
C6 C 0.1122(4) 0.9471(2) 0.22403(16) 0.0429(11) Uani 1 1 d . . . . .
N6 N 0.5158(3) 0.9243(2) 0.10058(15) 0.0511(10) Uani 1 1 d . . . . .
C7 C 0.0876(4) 0.9228(3) 0.27005(18) 0.0581(14) Uani 1 1 d . . . . .
H7 H 0.0265 0.9370 0.2855 0.070 Uiso 1 1 calc R U . . .
N7 N 0.3336(3) 0.91672(18) 0.11257(12) 0.0350(8) Uani 1 1 d . . . . .
C8 C 0.1544(5) 0.8776(3) 0.29262(19) 0.0706(17) Uani 1 1 d . . . . .
H8 H 0.1390 0.8602 0.3235 0.085 Uiso 1 1 calc R U . . .
N8 N 0.3127(3) 1.03442(19) 0.15039(14) 0.0413(9) Uani 1 1 d . . . . .
C9 C 0.2441(5) 0.8583(3) 0.26925(19) 0.0656(15) Uani 1 1 d . . . . .
H9 H 0.2907 0.8279 0.2842 0.079 Uiso 1 1 calc R U . . .
N9 N 0.2297(3) 0.82659(18) 0.09254(13) 0.0406(9) Uani 1 1 d . . . . .
C10 C 0.2650(4) 0.8843(3) 0.22291(18) 0.0507(12) Uani 1 1 d . . . . .
H10 H 0.3262 0.8710 0.2072 0.061 Uiso 1 1 calc R U . . .
N10 N 0.1520(3) 0.87067(19) 0.11000(12) 0.0382(8) Uani 1 1 d . . . . .
C11 C 0.2098(4) 1.0236(2) 0.02600(16) 0.0429(11) Uani 1 1 d . . . . .
C12 C 0.1390(4) 1.0665(3) 0.00126(18) 0.0532(13) Uani 1 1 d . . . . .
H12 H 0.1463 1.0822 -0.0307 0.064 Uiso 1 1 calc R U . . .
C13 C 0.0585(4) 1.0812(2) 0.03140(17) 0.0470(12) Uani 1 1 d . . . . .
C14 C 0.3117(4) 0.9960(3) 0.0085(2) 0.0630(15) Uani 1 1 d . . . . .
H14A H 0.3676 1.0204 0.0244 0.095 Uiso 1 1 calc R U . . .
H14B H 0.3170 1.0025 -0.0262 0.095 Uiso 1 1 calc R U . . .
H14C H 0.3164 0.9472 0.0160 0.095 Uiso 1 1 calc R U . . .
C15 C -0.0331(5) 1.1266(4) 0.0242(2) 0.0752(18) Uani 1 1 d . . . . .
H15A H -0.0246 1.1529 -0.0054 0.113 Uiso 1 1 calc R U . . .
H15B H -0.0394 1.1579 0.0513 0.113 Uiso 1 1 calc R U . . .
H15C H -0.0950 1.0985 0.0218 0.113 Uiso 1 1 calc R U . . .
C16 C 0.4243(4) 0.9499(2) 0.11599(16) 0.0404(11) Uani 1 1 d . . . . .
C17 C 0.3298(4) 0.8530(2) 0.09206(15) 0.0392(10) Uani 1 1 d . . . . .
C18 C 0.4198(4) 0.8237(3) 0.07427(18) 0.0500(12) Uani 1 1 d . . . . .
H18 H 0.4188 0.7803 0.0591 0.060 Uiso 1 1 calc R U . . .
C19 C 0.5123(4) 0.8607(3) 0.07960(19) 0.0538(13) Uani 1 1 d . . . . .
C20 C 0.6139(5) 0.8315(3) 0.0620(3) 0.081(2) Uani 1 1 d . . . . .
H20A H 0.6644 0.8683 0.0594 0.122 Uiso 1 1 calc R U . . .
H20B H 0.6040 0.8104 0.0305 0.122 Uiso 1 1 calc R U . . .
H20C H 0.6384 0.7970 0.0847 0.122 Uiso 1 1 calc R U . . .
C21 C 0.4135(4) 1.0186(2) 0.13884(17) 0.0421(11) Uani 1 1 d . . . . .
C22 C 0.4952(4) 1.0627(3) 0.1485(2) 0.0518(12) Uani 1 1 d . . . . .
H22 H 0.5626 1.0511 0.1389 0.062 Uiso 1 1 calc R U . . .
C23 C 0.4759(5) 1.1241(3) 0.1725(2) 0.0632(15) Uani 1 1 d . . . . .
H23 H 0.5304 1.1540 0.1806 0.076 Uiso 1 1 calc R U . . .
C24 C 0.3747(5) 1.1408(3) 0.18441(19) 0.0603(14) Uani 1 1 d . . . . .
H24 H 0.3598 1.1826 0.2002 0.072 Uiso 1 1 calc R U . . .
C25 C 0.2953(4) 1.0952(2) 0.17279(17) 0.0467(11) Uani 1 1 d . . . . .
H25 H 0.2271 1.1072 0.1808 0.056 Uiso 1 1 calc R U . . .
C26 C 0.0656(4) 0.8330(3) 0.10978(16) 0.0445(11) Uani 1 1 d . . . . .
C27 C 0.0862(4) 0.7657(2) 0.09252(18) 0.0483(12) Uani 1 1 d . . . . .
H27 H 0.0376 0.7301 0.0889 0.058 Uiso 1 1 calc R U . . .
C28 C 0.1895(4) 0.7617(2) 0.08208(17) 0.0462(12) Uani 1 1 d . . . . .
C29 C -0.0367(4) 0.8593(3) 0.1274(2) 0.0611(14) Uani 1 1 d . . . . .
H29A H -0.0381 0.8581 0.1625 0.092 Uiso 1 1 calc R U . . .
H29B H -0.0916 0.8304 0.1148 0.092 Uiso 1 1 calc R U . . .
H29C H -0.0466 0.9063 0.1164 0.092 Uiso 1 1 calc R U . . .
C30 C 0.2516(5) 0.7018(2) 0.0644(2) 0.0607(14) Uani 1 1 d . . . . .
H30A H 0.2073 0.6617 0.0614 0.091 Uiso 1 1 calc R U . . .
H30B H 0.3066 0.6921 0.0873 0.091 Uiso 1 1 calc R U . . .
H30C H 0.2812 0.7129 0.0332 0.091 Uiso 1 1 calc R U . . .
B1 B 0.3332(9) 0.8098(6) -0.0543(4) 0.067(3) Uiso 0.606(13) 1 d D . P A 1
F1 F 0.4232(3) 0.8516(2) -0.04646(18) 0.1104(14) Uani 0.606(13) 1 d D U P A 1
F2 F 0.2620(4) 0.8276(3) -0.0204(2) 0.1354(19) Uani 0.606(13) 1 d D U P A 1
F3 F 0.3552(7) 0.7440(3) -0.0446(4) 0.102(3) Uani 0.606(13) 1 d D U P A 1
F4 F 0.3054(16) 0.8156(11) -0.1004(4) 0.247(12) Uani 0.606(13) 1 d D U P A 1
B1A B 0.3277(11) 0.8333(8) -0.0601(5) 0.067(3) Uiso 0.394(13) 1 d D . P A 2
F1A F 0.4232(3) 0.8516(2) -0.04646(18) 0.1104(14) Uani 0.394(13) 1 d D U P A 2
F2A F 0.2620(4) 0.8276(3) -0.0204(2) 0.1354(19) Uani 0.394(13) 1 d D U P A 2
F3A F 0.3323(11) 0.7786(10) -0.0906(8) 0.156(12) Uani 0.394(13) 1 d D U P A 2
F4A F 0.2860(8) 0.8870(8) -0.0844(4) 0.101(5) Uani 0.394(13) 1 d D U P A 2
B2 B 0.0595(12) 1.2240(8) 0.1987(6) 0.103(3) Uiso 0.613(9) 1 d D . P B 1
F5 F -0.0207(13) 1.2247(6) 0.1651(7) 0.221(8) Uani 0.613(9) 1 d D U P B 1
F6 F 0.0707(6) 1.1573(3) 0.2142(3) 0.102(3) Uani 0.613(9) 1 d D U P B 1
F7 F 0.1542(7) 1.2421(4) 0.1774(3) 0.124(3) Uani 0.613(9) 1 d D U P B 1
F8 F 0.0417(8) 1.2655(6) 0.2379(5) 0.176(6) Uani 0.613(9) 1 d D U P B 1
B2A B 0.0533(16) 1.2223(10) 0.1935(7) 0.103(3) Uiso 0.387(9) 1 d D . P B 2
F5A F 0.0674(15) 1.1918(7) 0.1484(6) 0.147(7) Uani 0.387(9) 1 d D U P B 2
F6A F 0.123(2) 1.2058(15) 0.2295(8) 0.248(13) Uani 0.387(9) 1 d D U P B 2
F7A F 0.0476(10) 1.2925(5) 0.1851(5) 0.104(5) Uani 0.387(9) 1 d D U P B 2
F8A F -0.0420(14) 1.2038(9) 0.2117(7) 0.169(9) Uani 0.387(9) 1 d D U P B 2

loop_
_atom_site_aniso_label
_atom_site_aniso_U_11
_atom_site_aniso_U_22
_atom_site_aniso_U_33
_atom_site_aniso_U_23
_atom_site_aniso_U_13
_atom_site_aniso_U_12
Fe1 0.0363(4) 0.0374(4) 0.0304(4) -0.0016(3) 0.0001(3) 0.0004(3)
N1 0.045(2) 0.058(2) 0.045(2) -0.007(2) 0.0074(19) 0.000(2)
C1 0.040(3) 0.043(2) 0.036(2) -0.007(2) 0.003(2) -0.005(2)
N2 0.037(2) 0.042(2) 0.0331(19) -0.0037(16) 0.0017(16) -0.0012(16)
C2 0.036(3) 0.040(2) 0.039(2) -0.0034(19) -0.0002(19) -0.002(2)
N3 0.043(2) 0.043(2) 0.0317(18) 0.0022(16) -0.0017(16) -0.0007(17)
C3 0.046(3) 0.054(3) 0.047(3) -0.001(2) -0.006(2) 0.008(2)
C4 0.043(3) 0.059(3) 0.053(3) -0.006(2) 0.002(2) 0.004(2)
N4 0.044(2) 0.045(2) 0.035(2) 0.0013(16) -0.0045(17) 0.0017(17)
C5 0.045(3) 0.114(5) 0.073(4) -0.006(4) 0.007(3) 0.015(3)
N5 0.046(2) 0.0384(19) 0.033(2) -0.0008(15) 0.0025(16) 0.0030(17)
C6 0.048(3) 0.047(3) 0.034(2) -0.002(2) 0.000(2) -0.007(2)
N6 0.039(2) 0.058(3) 0.056(3) 0.009(2) 0.0075(19) 0.0042(19)
C7 0.064(3) 0.069(3) 0.041(3) 0.003(3) 0.012(3) 0.001(3)
N7 0.033(2) 0.041(2) 0.0309(18) 0.0045(15) 0.0009(15) -0.0005(16)
C8 0.086(4) 0.091(4) 0.036(3) 0.015(3) 0.011(3) 0.004(4)
N8 0.045(2) 0.044(2) 0.035(2) -0.0001(16) 0.0001(17) -0.0035(17)
C9 0.077(4) 0.075(4) 0.044(3) 0.014(3) -0.005(3) 0.012(3)
N9 0.048(3) 0.0352(19) 0.038(2) -0.0024(16) 0.0001(17) 0.0006(17)
C10 0.053(3) 0.059(3) 0.041(3) 0.000(2) -0.004(2) 0.006(2)
N10 0.041(2) 0.041(2) 0.0330(19) -0.0019(15) -0.0001(16) 0.0051(17)
C11 0.052(3) 0.044(2) 0.033(2) -0.0004(19) 0.005(2) 0.000(2)
C12 0.069(4) 0.050(3) 0.041(3) 0.008(2) -0.008(3) -0.004(3)
C13 0.056(3) 0.044(3) 0.041(3) 0.002(2) -0.008(2) -0.001(2)
C14 0.074(4) 0.071(4) 0.044(3) 0.011(3) 0.016(3) 0.016(3)
C15 0.077(4) 0.091(4) 0.057(4) 0.019(3) -0.012(3) 0.023(4)
C16 0.036(3) 0.050(3) 0.036(2) 0.010(2) -0.0010(19) 0.000(2)
C17 0.046(3) 0.041(2) 0.031(2) 0.0042(19) -0.0008(19) 0.004(2)
C18 0.055(3) 0.045(3) 0.050(3) -0.003(2) 0.010(2) 0.005(2)
C19 0.056(3) 0.055(3) 0.050(3) 0.006(2) 0.013(2) 0.010(3)
C20 0.055(4) 0.080(4) 0.108(5) -0.003(4) 0.030(4) 0.011(3)
C21 0.041(3) 0.045(3) 0.041(3) 0.005(2) 0.001(2) -0.003(2)
C22 0.043(3) 0.055(3) 0.057(3) 0.004(3) -0.001(2) -0.010(2)
C23 0.060(4) 0.060(3) 0.069(4) 0.003(3) -0.015(3) -0.023(3)
C24 0.080(4) 0.049(3) 0.051(3) -0.004(2) -0.008(3) -0.014(3)
C25 0.056(3) 0.042(3) 0.042(3) -0.004(2) -0.003(2) -0.004(2)
C26 0.045(3) 0.052(3) 0.036(2) 0.001(2) -0.003(2) -0.006(2)
C27 0.054(3) 0.043(3) 0.048(3) 0.000(2) -0.007(2) -0.011(2)
C28 0.063(3) 0.039(2) 0.036(2) 0.0004(19) -0.003(2) -0.003(2)
C29 0.047(3) 0.067(3) 0.070(4) -0.013(3) 0.002(3) -0.011(3)
C30 0.075(4) 0.043(3) 0.064(3) -0.005(2) -0.001(3) 0.002(3)
F1 0.087(3) 0.111(3) 0.134(4) -0.019(3) 0.025(3) 0.001(2)
F2 0.098(3) 0.152(4) 0.156(5) 0.017(4) 0.051(3) 0.015(3)
F3 0.107(6) 0.087(5) 0.113(7) 0.005(4) 0.028(5) 0.012(4)
F4 0.33(2) 0.29(2) 0.117(11) 0.118(15) -0.084(12) -0.025(18)
F1A 0.087(3) 0.111(3) 0.134(4) -0.019(3) 0.025(3) 0.001(2)
F2A 0.098(3) 0.152(4) 0.156(5) 0.017(4) 0.051(3) 0.015(3)
F3A 0.087(9) 0.157(16) 0.22(3) -0.124(19) -0.033(11) 0.033(9)
F4A 0.076(7) 0.138(11) 0.090(8) 0.044(8) -0.009(5) 0.017(6)
F5 0.232(16) 0.133(10) 0.30(2) 0.040(12) -0.102(16) -0.011(10)
F6 0.115(6) 0.074(4) 0.116(6) 0.013(4) 0.023(5) -0.011(4)
F7 0.160(8) 0.102(6) 0.110(7) 0.009(5) 0.034(6) -0.020(5)
F8 0.139(8) 0.129(8) 0.261(16) -0.096(10) 0.057(8) -0.001(6)
F5A 0.190(17) 0.097(10) 0.155(13) -0.019(9) 0.066(12) 0.009(10)
F6A 0.32(3) 0.25(3) 0.17(2) 0.01(2) -0.04(2) 0.02(3)
F7A 0.135(10) 0.072(7) 0.105(9) 0.012(6) 0.000(7) -0.020(7)
F8A 0.193(17) 0.150(14) 0.163(15) 0.035(12) 0.102(13) -0.029(13)

loop_
_atom_type_symbol
_atom_type_description
_atom_type_scat_dispersion_real
_atom_type_scat_dispersion_imag
_atom_type_scat_source
C C 0.0033 0.0016 'International Tables Vol C Tables 4.2.6.8 and 6.1.1.4'
H H 0.0000 0.0000 'International Tables Vol C Tables 4.2.6.8 and 6.1.1.4'
N N 0.0061 0.0033 'International Tables Vol C Tables 4.2.6.8 and 6.1.1.4'
B B 0.0013 0.0007 'International Tables Vol C Tables 4.2.6.8 and 6.1.1.4'
F F 0.0171 0.0103 'International Tables Vol C Tables 4.2.6.8 and 6.1.1.4'
Fe Fe 0.3463 0.8444 'International Tables Vol C Tables 4.2.6.8 and 6.1.1.4'

loop_
_geom_angle_atom_site_label_1
_geom_angle_atom_site_label_2
_geom_angle_atom_site_label_3
_geom_angle
N2 Fe1 N7 178.53(16)
N2 Fe1 N3 80.75(15)
N7 Fe1 N3 99.96(15)
N2 Fe1 N8 100.78(15)
N7 Fe1 N8 80.50(16)
N3 Fe1 N8 92.29(15)
N2 Fe1 N5 79.69(15)
N7 Fe1 N5 99.59(15)
N3 Fe1 N5 160.43(16)
N8 Fe1 N5 91.85(16)
N2 Fe1 N10 98.84(15)
N7 Fe1 N10 79.91(15)
N3 Fe1 N10 88.74(15)
N8 Fe1 N10 160.26(16)
N5 Fe1 N10 93.74(14)
C1 N1 C4 115.1(4)
N1 C1 N2 125.7(4)
N1 C1 C6 122.9(4)
N2 C1 C6 111.4(4)
C1 N2 C2 118.5(4)
C1 N2 Fe1 119.8(3)
C2 N2 Fe1 121.1(3)
N2 C2 C3 120.5(4)
N2 C2 N4 110.7(4)
C3 C2 N4 128.8(4)
C10 N3 C6 118.6(4)
C10 N3 Fe1 127.2(3)
C6 N3 Fe1 114.0(3)
C2 C3 C4 116.9(5)
C2 C3 H3 121.5
C4 C3 H3 121.5
N1 C4 C3 123.3(5)
N1 C4 C5 116.6(5)
C3 C4 C5 120.1(5)
C13 N4 N5 111.2(4)
C13 N4 C2 133.0(4)
N5 N4 C2 115.7(3)
C4 C5 H5A 109.5
C4 C5 H5B 109.5
H5A C5 H5B 109.5
C4 C5 H5C 109.5
H5A C5 H5C 109.5
H5B C5 H5C 109.5
C11 N5 N4 105.1(4)
C11 N5 Fe1 142.3(3)
N4 N5 Fe1 112.5(3)
N3 C6 C7 121.9(5)
N3 C6 C1 113.9(4)
C7 C6 C1 124.1(5)
C16 N6 C19 116.0(4)
C6 C7 C8 119.0(5)
C6 C7 H7 120.5
C8 C7 H7 120.5
C16 N7 C17 119.8(4)
C16 N7 Fe1 119.8(3)
C17 N7 Fe1 120.3(3)
C9 C8 C7 119.2(5)
C9 C8 H8 120.4
C7 C8 H8 120.4
C25 N8 C21 117.3(4)
C25 N8 Fe1 128.2(3)
C21 N8 Fe1 114.5(3)
C8 C9 C10 119.5(5)
C8 C9 H9 120.3
C10 C9 H9 120.3
C28 N9 N10 110.7(4)
C28 N9 C17 132.7(4)
N10 N9 C17 116.4(3)
N3 C10 C9 121.8(5)
N3 C10 H10 119.1
C9 C10 H10 119.1
C26 N10 N9 105.4(4)
C26 N10 Fe1 142.4(3)
N9 N10 Fe1 111.8(3)
N5 C11 C12 109.5(4)
N5 C11 C14 122.0(4)
C12 C11 C14 128.5(4)
C13 C12 C11 108.8(4)
C13 C12 H12 125.6
C11 C12 H12 125.6
C12 C13 N4 105.3(4)
C12 C13 C15 130.5(5)
N4 C13 C15 124.2(5)
C11 C14 H14A 109.5
C11 C14 H14B 109.5
H14A C14 H14B 109.5
C11 C14 H14C 109.5
H14A C14 H14C 109.5
H14B C14 H14C 109.5
C13 C15 H15A 109.5
C13 C15 H15B 109.5
H15A C15 H15B 109.5
C13 C15 H15C 109.5
H15A C15 H15C 109.5
H15B C15 H15C 109.5
N7 C16 N6 124.5(4)
N7 C16 C21 112.3(4)
N6 C16 C21 123.2(4)
N7 C17 C18 119.4(4)
N7 C17 N9 111.3(4)
C18 C17 N9 129.2(4)
C17 C18 C19 117.9(5)
C17 C18 H18 121.0
C19 C18 H18 121.0
N6 C19 C18 122.3(4)
N6 C19 C20 116.6(5)
C18 C19 C20 121.0(5)
C19 C20 H20A 109.5
C19 C20 H20B 109.5
H20A C20 H20B 109.5
C19 C20 H20C 109.5
H20A C20 H20C 109.5
H20B C20 H20C 109.5
C22 C21 N8 122.7(4)
C22 C21 C16 124.4(5)
N8 C21 C16 112.9(4)
C21 C22 C23 119.0(5)
C21 C22 H22 120.5
C23 C22 H22 120.5
C24 C23 C22 118.9(5)
C24 C23 H23 120.5
C22 C23 H23 120.5
C23 C24 C25 119.5(5)
C23 C24 H24 120.3
C25 C24 H24 120.3
N8 C25 C24 122.5(5)
N8 C25 H25 118.7
C24 C25 H25 118.7
N10 C26 C27 110.4(4)
N10 C26 C29 123.5(4)
C27 C26 C29 126.1(4)
C28 C27 C26 107.9(4)
C28 C27 H27 126.0
C26 C27 H27 126.0
C27 C28 N9 105.6(4)
C27 C28 C30 129.7(5)
N9 C28 C30 124.7(5)
C26 C29 H29A 109.5
C26 C29 H29B 109.5
H29A C29 H29B 109.5
C26 C29 H29C 109.5
H29A C29 H29C 109.5
H29B C29 H29C 109.5
C28 C30 H30A 109.5
C28 C30 H30B 109.5
H30A C30 H30B 109.5
C28 C30 H30C 109.5
H30A C30 H30C 109.5
H30B C30 H30C 109.5
F3 B1 F4 109.4(12)
F3 B1 F2 104.5(9)
F4 B1 F2 117.2(13)
F3 B1 F1 109.7(9)
F4 B1 F1 108.4(12)
F2 B1 F1 107.6(8)
F1A B1A F4A 107.6(12)
F1A B1A F3A 110.0(12)
F4A B1A F3A 108.1(15)
F1A B1A F2A 111.1(11)
F4A B1A F2A 102.1(11)
F3A B1A F2A 117.2(15)
F6 B2 F8 109.0(13)
F6 B2 F7 106.0(11)
F8 B2 F7 109.4(12)
F6 B2 F5 107.3(12)
F8 B2 F5 113.3(15)
F7 B2 F5 111.6(14)
F6A B2A F7A 112.7(19)
F6A B2A F5A 118(2)
F7A B2A F5A 105.9(15)
F6A B2A F8A 105.0(19)
F7A B2A F8A 105.7(16)
F5A B2A F8A 109.5(17)

loop_
_geom_bond_atom_site_label_1
_geom_bond_atom_site_label_2
_geom_bond_distance
Fe1 N2 1.884(4)
Fe1 N7 1.882(4)
Fe1 N3 1.981(3)
Fe1 N8 1.984(4)
Fe1 N5 1.982(4)
Fe1 N10 1.992(4)
N1 C1 1.332(6)
N1 C4 1.342(7)
C1 N2 1.329(6)
C1 C6 1.473(7)
N2 C2 1.334(6)
C2 C3 1.377(7)
C2 N4 1.402(6)
N3 C10 1.321(6)
N3 C6 1.353(6)
C3 C4 1.380(7)
C3 H3 0.9300
C4 C5 1.504(7)
N4 C13 1.373(6)
N4 N5 1.390(5)
C5 H5A 0.9600
C5 H5B 0.9600
C5 H5C 0.9600
N5 C11 1.336(6)
C6 C7 1.380(7)
N6 C16 1.339(6)
N6 C19 1.349(7)
C7 C8 1.366(8)
C7 H7 0.9300
N7 C16 1.329(6)
N7 C17 1.346(6)
C8 C9 1.366(8)
C8 H8 0.9300
N8 C25 1.337(6)
N8 C21 1.364(6)
C9 C10 1.389(7)
C9 H9 0.9300
N9 C28 1.378(6)
N9 N10 1.391(5)
N9 C17 1.379(6)
C10 H10 0.9300
N10 C26 1.322(6)
C11 C12 1.399(7)
C11 C14 1.489(7)
C12 C13 1.351(7)
C12 H12 0.9300
C13 C15 1.475(7)
C14 H14A 0.9600
C14 H14B 0.9600
C14 H14C 0.9600
C15 H15A 0.9600
C15 H15B 0.9600
C15 H15C 0.9600
C16 C21 1.465(7)
C17 C18 1.372(7)
C18 C19 1.391(7)
C18 H18 0.9300
C19 C20 1.496(7)
C20 H20A 0.9600
C20 H20B 0.9600
C20 H20C 0.9600
C21 C22 1.371(7)
C22 C23 1.373(8)
C22 H22 0.9300
C23 C24 1.375(8)
C23 H23 0.9300
C24 C25 1.378(7)
C24 H24 0.9300
C25 H25 0.9300
C26 C27 1.400(7)
C26 C29 1.485(7)
C27 C28 1.356(7)
C27 H27 0.9300
C28 C30 1.478(7)
C29 H29A 0.9600
C29 H29B 0.9600
C29 H29C 0.9600
C30 H30A 0.9600
C30 H30B 0.9600
C30 H30C 0.9600
B1 F3 1.320(12)
B1 F4 1.317(13)
B1 F2 1.345(11)
B1 F1 1.422(12)
B1A F1A 1.327(14)
B1A F4A 1.339(16)
B1A F3A 1.342(15)
B1A F2A 1.380(14)
B2 F6 1.356(15)
B2 F8 1.355(15)
B2 F7 1.389(15)
B2 F5 1.379(15)
B2A F6A 1.364(18)
B2A F7A 1.370(18)
B2A F5A 1.377(17)
B2A F8A 1.364(18)

loop_
_geom_torsion_atom_site_label_1
_geom_torsion_atom_site_label_2
_geom_torsion_atom_site_label_3
_geom_torsion_atom_site_label_4
_geom_torsion
C4 N1 C1 N2 0.9(7)
C4 N1 C1 C6 -175.0(4)
N1 C1 N2 C2 -1.7(7)
C6 C1 N2 C2 174.6(4)
N1 C1 N2 Fe1 -172.8(3)
C6 C1 N2 Fe1 3.5(5)
N3 Fe1 N2 C1 -4.0(3)
N8 Fe1 N2 C1 -94.6(3)
N5 Fe1 N2 C1 175.5(4)
N10 Fe1 N2 C1 83.3(3)
N3 Fe1 N2 C2 -174.9(3)
N8 Fe1 N2 C2 94.5(3)
N5 Fe1 N2 C2 4.6(3)
N10 Fe1 N2 C2 -87.6(3)
C1 N2 C2 C3 1.3(6)
Fe1 N2 C2 C3 172.3(3)
C1 N2 C2 N4 -177.0(4)
Fe1 N2 C2 N4 -6.0(5)
N2 C2 C3 C4 -0.3(7)
N4 C2 C3 C4 177.7(5)
C1 N1 C4 C3 0.3(7)
C1 N1 C4 C5 -179.2(5)
C2 C3 C4 N1 -0.5(8)
C2 C3 C4 C5 178.9(5)
N2 C2 N4 C13 -174.3(4)
C3 C2 N4 C13 7.6(8)
N2 C2 N4 N5 3.9(5)
C3 C2 N4 N5 -174.2(4)
C13 N4 N5 C11 -0.3(5)
C2 N4 N5 C11 -178.9(4)
C13 N4 N5 Fe1 178.0(3)
C2 N4 N5 Fe1 -0.6(4)
C10 N3 C6 C7 -0.8(7)
Fe1 N3 C6 C7 173.7(4)
C10 N3 C6 C1 -177.4(4)
Fe1 N3 C6 C1 -2.8(5)
N1 C1 C6 N3 176.2(4)
N2 C1 C6 N3 -0.2(5)
N1 C1 C6 C7 -0.3(7)
N2 C1 C6 C7 -176.7(4)
N3 C6 C7 C8 0.1(8)
C1 C6 C7 C8 176.3(5)
N3 Fe1 N7 C16 -94.0(3)
N8 Fe1 N7 C16 -3.4(3)
N5 Fe1 N7 C16 86.9(3)
N10 Fe1 N7 C16 179.0(3)
N3 Fe1 N7 C17 90.2(3)
N8 Fe1 N7 C17 -179.1(3)
N5 Fe1 N7 C17 -88.8(3)
N10 Fe1 N7 C17 3.3(3)
C6 C7 C8 C9 0.6(9)
C7 C8 C9 C10 -0.7(10)
C6 N3 C10 C9 0.8(7)
Fe1 N3 C10 C9 -173.0(4)
C8 C9 C10 N3 -0.1(9)
C28 N9 N10 C26 -0.4(5)
C17 N9 N10 C26 -176.2(4)
C28 N9 N10 Fe1 173.7(3)
C17 N9 N10 Fe1 -2.1(4)
N4 N5 C11 C12 -0.5(5)
Fe1 N5 C11 C12 -177.8(4)
N4 N5 C11 C14 178.4(4)
Fe1 N5 C11 C14 1.0(8)
N5 C11 C12 C13 1.1(6)
C14 C11 C12 C13 -177.7(5)
C11 C12 C13 N4 -1.2(5)
C11 C12 C13 C15 176.5(5)
N5 N4 C13 C12 0.9(5)
C2 N4 C13 C12 179.2(5)
N5 N4 C13 C15 -177.0(5)
C2 N4 C13 C15 1.3(8)
C17 N7 C16 N6 -0.6(6)
Fe1 N7 C16 N6 -176.4(3)
C17 N7 C16 C21 179.5(4)
Fe1 N7 C16 C21 3.8(5)
C19 N6 C16 N7 1.1(7)
C19 N6 C16 C21 -179.0(4)
C16 N7 C17 C18 -0.9(6)
Fe1 N7 C17 C18 174.8(3)
C16 N7 C17 N9 179.0(4)
Fe1 N7 C17 N9 -5.3(5)
C28 N9 C17 N7 -170.1(4)
N10 N9 C17 N7 4.6(5)
C28 N9 C17 C18 9.8(8)
N10 N9 C17 C18 -175.5(4)
N7 C17 C18 C19 1.8(7)
N9 C17 C18 C19 -178.1(4)
C16 N6 C19 C18 -0.2(7)
C16 N6 C19 C20 179.7(5)
C17 C18 C19 N6 -1.3(8)
C17 C18 C19 C20 178.9(5)
C25 N8 C21 C22 -1.1(7)
Fe1 N8 C21 C22 -180.0(4)
C25 N8 C21 C16 178.0(4)
Fe1 N8 C21 C16 -0.8(5)
N7 C16 C21 C22 177.4(4)
N6 C16 C21 C22 -2.4(7)
N7 C16 C21 N8 -1.7(6)
N6 C16 C21 N8 178.4(4)
N8 C21 C22 C23 2.6(8)
C16 C21 C22 C23 -176.5(5)
C21 C22 C23 C24 -2.5(8)
C22 C23 C24 C25 1.1(8)
C21 N8 C25 C24 -0.4(7)
Fe1 N8 C25 C24 178.3(4)
C23 C24 C25 N8 0.4(8)
N9 N10 C26 C27 0.0(5)
Fe1 N10 C26 C27 -171.1(4)
N9 N10 C26 C29 177.8(4)
Fe1 N10 C26 C29 6.8(8)
N10 C26 C27 C28 0.5(6)
C29 C26 C27 C28 -177.3(5)
C26 C27 C28 N9 -0.7(5)
C26 C27 C28 C30 177.8(5)
N10 N9 C28 C27 0.7(5)
C17 N9 C28 C27 175.6(4)
N10 N9 C28 C30 -177.9(4)
C17 N9 C28 C30 -3.0(8)

loop_
_restr_distance_atom_site_label_1
_restr_distance_atom_site_label_2
_restr_distance_site_symmetry_2
_restr_distance_target
_restr_distance_target_weight_param
_restr_distance_diff
_restr_distance_details
B1 F1 1_555 1.37 0.02 0.05 'generated by SHELX DFIX'
B1 F2 1_555 1.37 0.04 -0.02 'generated by SHELX DFIX'
B1 F3 1_555 1.37 0.04 -0.05 'generated by SHELX DFIX'
B1 F4 1_555 1.37 0.04 -0.05 'generated by SHELX DFIX'
B1A F1A 1_555 1.37 0.04 -0.0 'generated by SHELX DFIX'
B1A F2A 1_555 1.37 0.04 -0.0 'generated by SHELX DFIX'
B1A F3A 1_555 1.37 0.04 -0.03 'generated by SHELX DFIX'
B1A F4A 1_555 1.37 0.04 -0.03 'generated by SHELX DFIX'
B2 F5 1_555 1.37 0.04 0.01 'generAted by SHELX DFIX'
B2 F6 1_555 1.37 0.04 -0.01 'generated by SHELX DFIX'
B2 F7 1_555 1.37 0.04 0.02 'generated by SHELX DFIX'
B2 F8 1_555 1.37 0.04 -0.01 'generated by SHELX DFIX'
B2A F5A 1_555 1.37 0.04 0.01 'generated by SHELX DFIX'
B2A F6A 1_555 1.37 0.04 -0.01 'generated by SHELX DFIX'
B2A F7A 1_555 1.37 0.04 -0.0 'generated by SHELX DFIX'
B2A F8A 1_555 1.37 0.04 -0.01 'generated by SHELX DFIX'
F1 F2 1_555 2.24 0.04 -0.01 'generated by SHELX DANG'
F1 F3 1_555 2.24 0.04 -0.00 'generated by SHELX DANG'
F1 F4 1_555 2.24 0.04 -0.02 'generated by SHELX DANG'
F2 F3 1_555 2.24 0.04 -0.13 'generated by SHELX DANG'
F2 F4 1_555 2.24 0.04 0.04 'generated by SHELX DANG'
F3 F4 1_555 2.24 0.04 -0.09 'generated by SHELX DANG'
F1A F2A 1_555 2.24 0.04 -0.01 'generated by SHELX DANG'
F1A F3A 1_555 2.24 0.04 -0.05 'generated by SHELX DANG'
F1A F4A 1_555 2.24 0.04 -0.02 'generated by SHELX DANG'
F2A F3A 1_555 2.24 0.04 0.08 'generated by SHELX DANG'
F2A F4A 1_555 2.24 0.04 -0.13 'generated by SHELX DANG'
F3A F4A 1_555 2.24 0.04 -0.07 'generated by SHELX DANG'
F5 F6 1_555 2.24 0.04 -0.04 'generated by SHELX DANG'
F5 F7 1_555 2.24 0.04 0.04 'generated by SHELX DANG'
F5 F8 1_555 2.24 0.04 0.04 'generated by SHELX DANG'
F6 F7 1_555 2.24 0.04 -0.05 'generated by SHELX DANG'
F6 F8 1_555 2.24 0.04 -0.03 'generated by SHELX DANG'
F7 F8 1_555 2.24 0.04 0.00 'generated by SHELX DANG'
F5A F6A 1_555 2.24 0.04 0.10 'generated by SHELX DANG'
F5A F7A 1_555 2.24 0.04 -0.05 'generated by SHELX DANG'
F5A F8A 1_555 2.24 0.04 0.00 'generated by SHELX DANG'
F6A F7A 1_555 2.24 0.04 0.03 'generated by SHELX DANG'
F6A F8A 1_555 2.24 0.04 -0.07 'generated by SHELX DANG'
F7A F8A 1_555 2.24 0.04 -0.06 'generated by SHELX DANG'
